data_7019848
loop_
_publ_author_name
'Boyle, Timothy J.'
'Doan, Thu Q.'
'Steele, Leigh Anna M.'
'Apblett, Christopher'
'Hoppe, Sarah M.'
'Hawthorne, Krista'
'Kalinich, Robin M.'
'Sigmund, Wolfgang M.'

_publ_section_title
;
 Tin(ii) amide/alkoxide coordination compounds for production of Sn-based
 nanowires for lithium ion battery anode materials.
;
_journal_issue 31
_journal_name_full 'Dalton transactions (Cambridge, England : 2003)'
_journal_page_first 9349
_journal_page_last 9364
_journal_paper_doi 10.1039/c2dt30772c
_journal_volume 41
_journal_year 2012
_chemical_formula_sum 'C28 H46 N2 O2 Sn2'
_chemical_formula_weight 680.05
_chemical_name_systematic
;
?
;
_space_group_IT_number 14
_symmetry_cell_setting monoclinic
_symmetry_space_group_name_Hall '-P 2ybc'
_symmetry_space_group_name_H-M 'P 1 21/c 1'
_atom_sites_solution_hydrogens geom
_atom_sites_solution_primary direct
_atom_sites_solution_secondary difmap
_audit_creation_method SHELXL-97
_cell_angle_alpha 90.00
_cell_angle_beta 101.5180(10)
_cell_angle_gamma 90.00
_cell_formula_units_Z 4
_cell_length_a 9.9563(8)
_cell_length_b 20.5582(17)
_cell_length_c 15.2269(13)
_cell_measurement_reflns_used 5789
_cell_measurement_temperature 173(2)
_cell_measurement_theta_max 25.23
_cell_measurement_theta_min 2.41
_cell_volume 3053.9(4)
_computing_cell_refinement 'Bruker SMART'
_computing_data_collection 'Bruker SMART'
_computing_data_reduction 'Bruker SAINT'
_computing_molecular_graphics 'Bruker SHELXTL'
_computing_publication_material 'Bruker SHELXTL'
_computing_structure_refinement 'SHELXL-97 (Sheldrick, 2008)'
_computing_structure_solution 'SHELXS-97 (Sheldrick, 2008)'
_diffrn_ambient_temperature 173(2)
_diffrn_measured_fraction_theta_full 0.998
_diffrn_measured_fraction_theta_max 0.998
_diffrn_measurement_device_type 'CCD area detector'
_diffrn_measurement_method 'phi and omega scans'
_diffrn_radiation_monochromator graphite
_diffrn_radiation_source 'fine-focus sealed tube'
_diffrn_radiation_type MoK\a
_diffrn_radiation_wavelength 0.71073
_diffrn_reflns_av_R_equivalents 0.0205
_diffrn_reflns_av_sigmaI/netI 0.0178
_diffrn_reflns_limit_h_max 11
_diffrn_reflns_limit_h_min -11
_diffrn_reflns_limit_k_max 24
_diffrn_reflns_limit_k_min -24
_diffrn_reflns_limit_l_max 18
_diffrn_reflns_limit_l_min -18
_diffrn_reflns_number 21691
_diffrn_reflns_theta_full 25.26
_diffrn_reflns_theta_max 25.26
_diffrn_reflns_theta_min 1.69
_exptl_absorpt_coefficient_mu 1.660
_exptl_absorpt_correction_T_max 0.847
_exptl_absorpt_correction_T_min 0.742
_exptl_absorpt_correction_type empirical
_exptl_absorpt_process_details SADABS
_exptl_crystal_colour colorless
_exptl_crystal_density_diffrn 1.479
_exptl_crystal_density_meas ?
_exptl_crystal_density_method 'not measured'
_exptl_crystal_description rod
_exptl_crystal_F_000 1376
_exptl_crystal_size_max 0.20
_exptl_crystal_size_mid 0.15
_exptl_crystal_size_min 0.10
_refine_diff_density_max 0.646
_refine_diff_density_min -0.215
_refine_diff_density_rms 0.069
_refine_ls_extinction_method none
_refine_ls_goodness_of_fit_ref 1.051
_refine_ls_hydrogen_treatment constr
_refine_ls_matrix_type full
_refine_ls_number_parameters 307
_refine_ls_number_reflns 5526
_refine_ls_number_restraints 0
_refine_ls_restrained_S_all 1.051
_refine_ls_R_factor_all 0.0253
_refine_ls_R_factor_gt 0.0206
_refine_ls_shift/su_max 0.002
_refine_ls_shift/su_mean 0.000
_refine_ls_structure_factor_coef Fsqd
_refine_ls_weighting_details 'calc w=1/[\s^2^(Fo^2^)+(0.0260P)^2^+1.6841P] where P=(Fo^2^+2Fc^2^)/3'
_refine_ls_weighting_scheme calc
_refine_ls_wR_factor_gt 0.0487
_refine_ls_wR_factor_ref 0.0514
_reflns_number_gt 4934
_reflns_number_total 5526
_reflns_threshold_expression >2sigma(I)
_cod_data_source_file c2dt30772c.txt
_cod_data_source_block 9oc093s
_cod_depositor_comments
;
The following automatic conversions were performed:

'_symmetry_cell_setting' value 'Monoclinic' changed to 'monoclinic'
according to /home/saulius/struct/CIF-dictionaries/cif_core.dic
dictionary named 'cif_core.dic' version 2.4.1 from 2010-06-29.

Automatic conversion script
Id: cif_fix_values 1891 2012-01-12 08:04:46Z andrius 

The following automatic conversions were performed:

'_exptl_crystal_density_meas' value 'not measured' was changed to '?'
- the value is perceived as not measured.

Automatic conversion script
Id: cif_fix_values 3008 2015-01-20 13:52:24Z robertas 
;
_cod_original_sg_symbol_H-M P2(1)/c
_cod_database_code 7019848

loop_
_symmetry_equiv_pos_as_xyz
'x, y, z'
'-x, y+1/2, -z+1/2'
'-x, -y, -z'
'x, -y-1/2, z-1/2'

loop_
_atom_site_label
_atom_site_type_symbol
_atom_site_fract_x
_atom_site_fract_y
_atom_site_fract_z
_atom_site_U_iso_or_equiv
_atom_site_adp_type
_atom_site_occupancy
_atom_site_symmetry_multiplicity
_atom_site_calc_flag
_atom_site_refinement_flags
Sn1 Sn 0.103696(15) 0.479153(7) 0.779453(10) 0.02364(5) Uani 1 1 d .
Sn2 Sn 0.428196(16) 0.439742(8) 0.785968(11) 0.02850(6) Uani 1 1 d .
N1 N 0.3078(2) 0.52855(9) 0.80292(13) 0.0273(4) Uani 1 1 d .
N2 N 0.22254(19) 0.40985(9) 0.71025(12) 0.0266(4) Uani 1 1 d .
O1 O 0.36414(17) 0.40400(8) 0.89708(11) 0.0321(4) Uani 1 1 d .
O2 O 0.03399(16) 0.52835(8) 0.66136(11) 0.0289(4) Uani 1 1 d .
C1 C 0.3883(2) 0.35596(11) 0.95866(15) 0.0252(5) Uani 1 1 d .
C2 C 0.3155(2) 0.35838(12) 1.02957(16) 0.0292(5) Uani 1 1 d .
C3 C 0.3405(3) 0.31081(13) 1.09567(17) 0.0397(6) Uani 1 1 d .
H3 H 0.2922 0.3122 1.1435 0.048 Uiso 1 1 calc R
C4 C 0.4342(3) 0.26139(14) 1.09343(18) 0.0442(7) Uani 1 1 d .
H4 H 0.4508 0.2296 1.1396 0.053 Uiso 1 1 calc R
C5 C 0.5032(3) 0.25885(12) 1.02367(17) 0.0356(6) Uani 1 1 d .
H5 H 0.5669 0.2247 1.0222 0.043 Uiso 1 1 calc R
C6 C 0.4825(2) 0.30481(11) 0.95519(15) 0.0274(5) Uani 1 1 d .
C7 C 0.5667(2) 0.30149(12) 0.88270(16) 0.0303(5) Uani 1 1 d .
H7 H 0.5126 0.3236 0.8286 0.036 Uiso 1 1 calc R
C8 C 0.6999(3) 0.33978(15) 0.91115(18) 0.0428(7) Uani 1 1 d .
H8A H 0.6785 0.3852 0.9224 0.064 Uiso 1 1 calc .
H8B H 0.7527 0.3380 0.8633 0.064 Uiso 1 1 calc .
H8C H 0.7540 0.3207 0.9660 0.064 Uiso 1 1 calc .
C9 C 0.5974(3) 0.23270(14) 0.8544(2) 0.0494(7) Uani 1 1 d .
H9A H 0.6569 0.2106 0.9046 0.074 Uiso 1 1 calc .
H9B H 0.6435 0.2349 0.8033 0.074 Uiso 1 1 calc .
H9C H 0.5114 0.2085 0.8372 0.074 Uiso 1 1 calc .
C10 C 0.2120(2) 0.41197(12) 1.03453(17) 0.0335(6) Uani 1 1 d .
H10 H 0.2204 0.4446 0.9872 0.040 Uiso 1 1 calc R
C11 C 0.0655(3) 0.38660(15) 1.0138(2) 0.0478(7) Uani 1 1 d .
H11A H 0.0451 0.3688 0.9529 0.072 Uiso 1 1 calc .
H11B H 0.0020 0.4223 1.0184 0.072 Uiso 1 1 calc .
H11C H 0.0549 0.3524 1.0567 0.072 Uiso 1 1 calc .
C12 C 0.2403(3) 0.44761(17) 1.1242(2) 0.0587(9) Uani 1 1 d .
H12A H 0.2293 0.4174 1.1721 0.088 Uiso 1 1 calc .
H12B H 0.1755 0.4837 1.1222 0.088 Uiso 1 1 calc .
H12C H 0.3342 0.4646 1.1360 0.088 Uiso 1 1 calc .
C13 C -0.1008(2) 0.54520(12) 0.63756(15) 0.0264(5) Uani 1 1 d .
C14 C -0.2038(2) 0.49700(12) 0.61773(15) 0.0285(5) Uani 1 1 d .
C15 C -0.3404(3) 0.51704(13) 0.59491(17) 0.0379(6) Uani 1 1 d .
H15 H -0.4109 0.4853 0.5822 0.046 Uiso 1 1 calc R
C16 C -0.3748(3) 0.58219(14) 0.59047(18) 0.0418(6) Uani 1 1 d .
H16 H -0.4684 0.5949 0.5760 0.050 Uiso 1 1 calc R
C17 C -0.2729(3) 0.62893(13) 0.60717(17) 0.0367(6) Uani 1 1 d .
H17 H -0.2973 0.6737 0.6025 0.044 Uiso 1 1 calc R
C18 C -0.1353(2) 0.61161(11) 0.63064(15) 0.0282(5) Uani 1 1 d .
C19 C -0.0230(3) 0.66241(11) 0.65016(17) 0.0330(6) Uani 1 1 d .
H19 H 0.0622 0.6422 0.6371 0.040 Uiso 1 1 calc R
C20 C -0.0530(3) 0.72303(14) 0.5911(2) 0.0515(8) Uani 1 1 d .
H20A H -0.0727 0.7101 0.5279 0.077 Uiso 1 1 calc .
H20B H 0.0269 0.7519 0.6025 0.077 Uiso 1 1 calc .
H20C H -0.1324 0.7459 0.6053 0.077 Uiso 1 1 calc .
C21 C 0.0065(3) 0.68077(14) 0.7495(2) 0.0474(7) Uani 1 1 d .
H21A H -0.0754 0.7005 0.7649 0.071 Uiso 1 1 calc .
H21B H 0.0825 0.7119 0.7614 0.071 Uiso 1 1 calc .
H21C H 0.0314 0.6416 0.7859 0.071 Uiso 1 1 calc .
C22 C -0.1688(3) 0.42518(12) 0.61609(16) 0.0307(5) Uani 1 1 d .
H22 H -0.0701 0.4206 0.6454 0.037 Uiso 1 1 calc R
C23 C -0.2506(4) 0.38300(15) 0.6685(2) 0.0607(9) Uani 1 1 d .
H23A H -0.2419 0.4004 0.7293 0.091 Uiso 1 1 calc .
H23B H -0.2151 0.3384 0.6716 0.091 Uiso 1 1 calc .
H23C H -0.3473 0.3830 0.6385 0.091 Uiso 1 1 calc .
C24 C -0.1833(3) 0.40083(14) 0.51987(18) 0.0418(6) Uani 1 1 d .
H24A H -0.2783 0.4063 0.4880 0.063 Uiso 1 1 calc .
H24B H -0.1584 0.3547 0.5205 0.063 Uiso 1 1 calc .
H24C H -0.1223 0.4258 0.4894 0.063 Uiso 1 1 calc .
C25 C 0.3297(3) 0.57738(12) 0.73553(19) 0.0388(6) Uani 1 1 d .
H25A H 0.2711 0.6153 0.7387 0.058 Uiso 1 1 calc .
H25B H 0.3064 0.5582 0.6755 0.058 Uiso 1 1 calc .
H25C H 0.4260 0.5909 0.7479 0.058 Uiso 1 1 calc .
C26 C 0.3408(3) 0.55842(13) 0.89284(18) 0.0389(6) Uani 1 1 d .
H26A H 0.4348 0.5752 0.9039 0.058 Uiso 1 1 calc .
H26B H 0.3324 0.5257 0.9382 0.058 Uiso 1 1 calc .
H26C H 0.2770 0.5942 0.8961 0.058 Uiso 1 1 calc .
C27 C 0.2163(3) 0.41942(14) 0.61301(17) 0.0400(6) Uani 1 1 d .
H27A H 0.2819 0.3902 0.5929 0.060 Uiso 1 1 calc .
H27B H 0.2394 0.4646 0.6019 0.060 Uiso 1 1 calc .
H27C H 0.1235 0.4098 0.5799 0.060 Uiso 1 1 calc .
C28 C 0.1867(3) 0.34174(12) 0.72608(18) 0.0394(6) Uani 1 1 d .
H28A H 0.0945 0.3322 0.6919 0.059 Uiso 1 1 calc .
H28B H 0.1888 0.3353 0.7901 0.059 Uiso 1 1 calc .
H28C H 0.2529 0.3125 0.7068 0.059 Uiso 1 1 calc .

loop_
_atom_site_aniso_label
_atom_site_aniso_U_11
_atom_site_aniso_U_22
_atom_site_aniso_U_33
_atom_site_aniso_U_23
_atom_site_aniso_U_13
_atom_site_aniso_U_12
Sn1 0.02264(9) 0.02386(9) 0.02500(9) -0.00080(6) 0.00616(6) 0.00105(6)
Sn2 0.02366(9) 0.03006(10) 0.03358(10) 0.00680(7) 0.01004(7) 0.00511(6)
N1 0.0256(10) 0.0228(10) 0.0323(10) 0.0015(8) 0.0027(8) -0.0003(8)
N2 0.0322(11) 0.0221(10) 0.0251(10) 0.0000(8) 0.0050(8) 0.0054(8)
O1 0.0357(9) 0.0331(9) 0.0300(9) 0.0073(7) 0.0130(7) 0.0100(8)
O2 0.0246(8) 0.0297(9) 0.0325(9) 0.0072(7) 0.0059(7) 0.0059(7)
C1 0.0243(11) 0.0249(12) 0.0252(11) 0.0009(9) 0.0020(9) -0.0027(9)
C2 0.0262(12) 0.0295(13) 0.0322(13) -0.0016(10) 0.0065(10) -0.0057(10)
C3 0.0404(15) 0.0448(16) 0.0369(14) 0.0077(12) 0.0147(12) -0.0052(12)
C4 0.0469(16) 0.0445(16) 0.0418(15) 0.0170(13) 0.0099(13) -0.0003(13)
C5 0.0343(14) 0.0291(13) 0.0433(15) 0.0081(11) 0.0077(11) 0.0034(11)
C6 0.0257(12) 0.0269(12) 0.0285(12) -0.0002(10) 0.0027(9) -0.0004(10)
C7 0.0310(13) 0.0297(13) 0.0302(12) 0.0039(10) 0.0059(10) 0.0077(10)
C8 0.0349(14) 0.0555(18) 0.0408(15) 0.0036(13) 0.0144(12) -0.0008(13)
C9 0.067(2) 0.0353(15) 0.0506(17) 0.0012(13) 0.0220(15) 0.0163(14)
C10 0.0297(13) 0.0341(14) 0.0402(14) -0.0014(11) 0.0149(11) -0.0025(11)
C11 0.0337(15) 0.0512(18) 0.0573(18) -0.0082(14) 0.0064(13) -0.0006(13)
C12 0.0440(18) 0.065(2) 0.067(2) -0.0305(17) 0.0093(15) -0.0002(15)
C13 0.0250(12) 0.0325(13) 0.0223(11) 0.0024(10) 0.0067(9) 0.0061(10)
C14 0.0287(12) 0.0339(13) 0.0228(11) 0.0013(10) 0.0051(9) 0.0029(10)
C15 0.0297(14) 0.0453(16) 0.0375(14) -0.0016(12) 0.0037(11) -0.0028(12)
C16 0.0270(13) 0.0500(17) 0.0467(16) 0.0009(13) 0.0037(11) 0.0120(12)
C17 0.0363(14) 0.0350(14) 0.0397(14) 0.0042(11) 0.0098(11) 0.0132(11)
C18 0.0306(13) 0.0293(13) 0.0256(12) 0.0002(10) 0.0076(10) 0.0061(10)
C19 0.0359(14) 0.0250(13) 0.0405(14) 0.0012(10) 0.0134(11) 0.0047(10)
C20 0.0552(19) 0.0334(15) 0.069(2) 0.0128(14) 0.0198(16) 0.0044(13)
C21 0.0497(17) 0.0412(16) 0.0514(17) -0.0093(13) 0.0103(14) -0.0051(13)
C22 0.0314(13) 0.0294(13) 0.0304(13) -0.0022(10) 0.0040(10) -0.0019(10)
C23 0.084(2) 0.0391(17) 0.071(2) 0.0099(15) 0.0448(19) 0.0019(16)
C24 0.0443(16) 0.0422(16) 0.0370(14) -0.0073(12) 0.0037(12) 0.0025(13)
C25 0.0343(14) 0.0297(14) 0.0523(16) 0.0113(12) 0.0084(12) -0.0022(11)
C26 0.0371(15) 0.0342(14) 0.0423(15) -0.0095(12) 0.0003(12) -0.0071(11)
C27 0.0441(15) 0.0477(16) 0.0295(13) -0.0035(12) 0.0103(11) 0.0113(13)
C28 0.0440(15) 0.0251(13) 0.0479(16) -0.0042(11) 0.0067(12) 0.0020(11)

loop_
_atom_type_symbol
_atom_type_description
_atom_type_scat_dispersion_real
_atom_type_scat_dispersion_imag
_atom_type_scat_source
C C 0.0033 0.0016 'International Tables Vol C Tables 4.2.6.8 and 6.1.1.4'
H H 0.0000 0.0000 'International Tables Vol C Tables 4.2.6.8 and 6.1.1.4'
N N 0.0061 0.0033 'International Tables Vol C Tables 4.2.6.8 and 6.1.1.4'
O O 0.0106 0.0060 'International Tables Vol C Tables 4.2.6.8 and 6.1.1.4'
Sn Sn -0.6537 1.4246 'International Tables Vol C Tables 4.2.6.8 and 6.1.1.4'

loop_
_geom_angle_atom_site_label_1
_geom_angle_atom_site_label_2
_geom_angle_atom_site_label_3
_geom_angle
O2 Sn1 N1 93.07(7)
O2 Sn1 N2 91.10(6)
N1 Sn1 N2 79.39(7)
O1 Sn2 N2 85.60(7)
O1 Sn2 N1 86.28(7)
N2 Sn2 N1 79.96(7)
C26 N1 C25 108.90(19)
C26 N1 Sn2 115.04(15)
C25 N1 Sn2 108.54(15)
C26 N1 Sn1 111.35(15)
C25 N1 Sn1 116.84(15)
Sn2 N1 Sn1 95.87(7)
C28 N2 C27 109.0(2)
C28 N2 Sn2 113.86(15)
C27 N2 Sn2 109.34(15)
C28 N2 Sn1 110.97(15)
C27 N2 Sn1 117.63(14)
Sn2 N2 Sn1 95.63(7)
C1 O1 Sn2 142.22(14)
C13 O2 Sn1 119.95(13)
O1 C1 C2 117.2(2)
O1 C1 C6 123.0(2)
C2 C1 C6 119.9(2)
C3 C2 C1 118.8(2)
C3 C2 C10 119.9(2)
C1 C2 C10 121.2(2)
C4 C3 C2 121.5(2)
C4 C3 H3 119.2
C2 C3 H3 119.2
C5 C4 C3 119.3(2)
C5 C4 H4 120.3
C3 C4 H4 120.3
C4 C5 C6 122.0(2)
C4 C5 H5 119.0
C6 C5 H5 119.0
C5 C6 C1 118.4(2)
C5 C6 C7 119.6(2)
C1 C6 C7 121.8(2)
C6 C7 C9 114.7(2)
C6 C7 C8 110.2(2)
C9 C7 C8 110.2(2)
C6 C7 H7 107.1
C9 C7 H7 107.1
C8 C7 H7 107.1
C7 C8 H8A 109.5
C7 C8 H8B 109.5
H8A C8 H8B 109.5
C7 C8 H8C 109.5
H8A C8 H8C 109.5
H8B C8 H8C 109.5
C7 C9 H9A 109.5
C7 C9 H9B 109.5
H9A C9 H9B 109.5
C7 C9 H9C 109.5
H9A C9 H9C 109.5
H9B C9 H9C 109.5
C2 C10 C11 111.9(2)
C2 C10 C12 112.7(2)
C11 C10 C12 110.4(2)
C2 C10 H10 107.2
C11 C10 H10 107.2
C12 C10 H10 107.2
C10 C11 H11A 109.5
C10 C11 H11B 109.5
H11A C11 H11B 109.5
C10 C11 H11C 109.5
H11A C11 H11C 109.5
H11B C11 H11C 109.5
C10 C12 H12A 109.5
C10 C12 H12B 109.5
H12A C12 H12B 109.5
C10 C12 H12C 109.5
H12A C12 H12C 109.5
H12B C12 H12C 109.5
O2 C13 C18 118.6(2)
O2 C13 C14 120.8(2)
C18 C13 C14 120.5(2)
C15 C14 C13 118.4(2)
C15 C14 C22 119.9(2)
C13 C14 C22 121.7(2)
C16 C15 C14 121.2(3)
C16 C15 H15 119.4
C14 C15 H15 119.4
C15 C16 C17 119.9(2)
C15 C16 H16 120.0
C17 C16 H16 120.0
C16 C17 C18 121.2(2)
C16 C17 H17 119.4
C18 C17 H17 119.4
C17 C18 C13 118.7(2)
C17 C18 C19 121.6(2)
C13 C18 C19 119.7(2)
C18 C19 C21 110.7(2)
C18 C19 C20 113.3(2)
C21 C19 C20 110.9(2)
C18 C19 H19 107.2
C21 C19 H19 107.2
C20 C19 H19 107.2
C19 C20 H20A 109.5
C19 C20 H20B 109.5
H20A C20 H20B 109.5
C19 C20 H20C 109.5
H20A C20 H20C 109.5
H20B C20 H20C 109.5
C19 C21 H21A 109.5
C19 C21 H21B 109.5
H21A C21 H21B 109.5
C19 C21 H21C 109.5
H21A C21 H21C 109.5
H21B C21 H21C 109.5
C14 C22 C23 113.4(2)
C14 C22 C24 110.9(2)
C23 C22 C24 111.0(2)
C14 C22 H22 107.0
C23 C22 H22 107.0
C24 C22 H22 107.0
C22 C23 H23A 109.5
C22 C23 H23B 109.5
H23A C23 H23B 109.5
C22 C23 H23C 109.5
H23A C23 H23C 109.5
H23B C23 H23C 109.5
C22 C24 H24A 109.5
C22 C24 H24B 109.5
H24A C24 H24B 109.5
C22 C24 H24C 109.5
H24A C24 H24C 109.5
H24B C24 H24C 109.5
N1 C25 H25A 109.5
N1 C25 H25B 109.5
H25A C25 H25B 109.5
N1 C25 H25C 109.5
H25A C25 H25C 109.5
H25B C25 H25C 109.5
N1 C26 H26A 109.5
N1 C26 H26B 109.5
H26A C26 H26B 109.5
N1 C26 H26C 109.5
H26A C26 H26C 109.5
H26B C26 H26C 109.5
N2 C27 H27A 109.5
N2 C27 H27B 109.5
H27A C27 H27B 109.5
N2 C27 H27C 109.5
H27A C27 H27C 109.5
H27B C27 H27C 109.5
N2 C28 H28A 109.5
N2 C28 H28B 109.5
H28A C28 H28B 109.5
N2 C28 H28C 109.5
H28A C28 H28C 109.5
H28B C28 H28C 109.5

loop_
_geom_bond_atom_site_label_1
_geom_bond_atom_site_label_2
_geom_bond_distance
Sn1 O2 2.0590(15)
Sn1 N1 2.2356(19)
Sn1 N2 2.2447(18)
Sn2 O1 2.0592(15)
Sn2 N2 2.2264(19)
Sn2 N1 2.2272(19)
N1 C26 1.477(3)
N1 C25 1.482(3)
N2 C28 1.477(3)
N2 C27 1.483(3)
O1 C1 1.350(3)
O2 C13 1.363(3)
C1 C2 1.416(3)
C1 C6 1.417(3)
C2 C3 1.390(3)
C2 C10 1.521(3)
C3 C4 1.384(4)
C3 H3 0.9500
C4 C5 1.376(4)
C4 H4 0.9500
C5 C6 1.392(3)
C5 H5 0.9500
C6 C7 1.515(3)
C7 C9 1.527(4)
C7 C8 1.529(4)
C7 H7 1.0000
C8 H8A 0.9800
C8 H8B 0.9800
C8 H8C 0.9800
C9 H9A 0.9800
C9 H9B 0.9800
C9 H9C 0.9800
C10 C11 1.522(4)
C10 C12 1.526(4)
C10 H10 1.0000
C11 H11A 0.9800
C11 H11B 0.9800
C11 H11C 0.9800
C12 H12A 0.9800
C12 H12B 0.9800
C12 H12C 0.9800
C13 C18 1.406(3)
C13 C14 1.415(3)
C14 C15 1.397(3)
C14 C22 1.518(3)
C15 C16 1.381(4)
C15 H15 0.9500
C16 C17 1.384(4)
C16 H16 0.9500
C17 C18 1.391(3)
C17 H17 0.9500
C18 C19 1.515(3)
C19 C21 1.529(4)
C19 C20 1.531(4)
C19 H19 1.0000
C20 H20A 0.9800
C20 H20B 0.9800
C20 H20C 0.9800
C21 H21A 0.9800
C21 H21B 0.9800
C21 H21C 0.9800
C22 C23 1.520(4)
C22 C24 1.528(3)
C22 H22 1.0000
C23 H23A 0.9800
C23 H23B 0.9800
C23 H23C 0.9800
C24 H24A 0.9800
C24 H24B 0.9800
C24 H24C 0.9800
C25 H25A 0.9800
C25 H25B 0.9800
C25 H25C 0.9800
C26 H26A 0.9800
C26 H26B 0.9800
C26 H26C 0.9800
C27 H27A 0.9800
C27 H27B 0.9800
C27 H27C 0.9800
C28 H28A 0.9800
C28 H28B 0.9800
C28 H28C 0.9800
